data_1514992
loop_
_publ_author_name
'Tsay, Charlene'
'Peters, Jonas C.'

_publ_section_title
;
 Thermally stable N2 and H2 adducts of cationic nickel(ii)
;
_journal_issue 4
_journal_name_full 'Chemical Science'
_journal_page_first 1313
_journal_paper_doi 10.1039/c2sc01033j
_journal_volume 3
_journal_year 2012
_chemical_formula_moiety 'C36 H54 N2 Ni P3 Si, C32 H12 B F24'
_chemical_formula_sum 'C77.75 H75.75 B F24 N2 Ni P3 Si'
_chemical_formula_weight 1684.67
_chemical_melting_point ?
_chemical_name_common {[SiP(iPr)3]Ni-N2}{BArF}
_chemical_name_systematic
;
?
;
_space_group_IT_number 15
_symmetry_cell_setting monoclinic
_symmetry_space_group_name_Hall '-C 2yc'
_symmetry_space_group_name_H-M 'C 1 2/c 1'
_atom_sites_solution_hydrogens geom
_atom_sites_solution_primary direct
_atom_sites_solution_secondary difmap
_audit_creation_method SHELXL-97
_cell_angle_alpha 90.00
_cell_angle_beta 128.6300(10)
_cell_angle_gamma 90.00
_cell_formula_units_Z 8
_cell_length_a 47.534(4)
_cell_length_b 13.9003(11)
_cell_length_c 30.423(2)
_cell_measurement_reflns_used 9748
_cell_measurement_temperature 100(2)
_cell_measurement_theta_max 30.72
_cell_measurement_theta_min 2.49
_cell_volume 15703(2)
_computing_cell_refinement 'SAINT 7.46A (Bruker-AXS, 2008)'
_computing_data_collection 'APEX2 3.0 (Bruker-AXS, 2008)'
_computing_data_reduction 'SAINT 7.46A (Bruker-AXS, 2008)'
_computing_molecular_graphics 'Bruker SHELXTL'
_computing_publication_material 'Bruker SHELXTL'
_computing_structure_refinement 'SHELXL-97 (Sheldrick, 2008)'
_computing_structure_solution 'SHELXS-97 (Sheldrick, 2008)'
_diffrn_ambient_temperature 100(2)
_diffrn_detector_area_resol_mean 8.3
_diffrn_measured_fraction_theta_full 1.000
_diffrn_measured_fraction_theta_max 1.000
_diffrn_measurement_device_type 'Bruker Smart APEX CCD'
_diffrn_measurement_method 'omega and phi scans'
_diffrn_radiation_monochromator graphite
_diffrn_radiation_source 'fine-focus sealed tube'
_diffrn_radiation_type MoK\a
_diffrn_radiation_wavelength 0.71073
_diffrn_reflns_av_R_equivalents 0.0677
_diffrn_reflns_av_sigmaI/netI 0.0377
_diffrn_reflns_limit_h_max 66
_diffrn_reflns_limit_h_min -66
_diffrn_reflns_limit_k_max 19
_diffrn_reflns_limit_k_min -19
_diffrn_reflns_limit_l_max 42
_diffrn_reflns_limit_l_min -42
_diffrn_reflns_number 211753
_diffrn_reflns_theta_full 30.03
_diffrn_reflns_theta_max 30.03
_diffrn_reflns_theta_min 1.10
_exptl_absorpt_coefficient_mu 0.425
_exptl_absorpt_correction_T_max 0.9199
_exptl_absorpt_correction_T_min 0.8158
_exptl_absorpt_correction_type multi-scan
_exptl_absorpt_process_details 'SADABS (Sheldrick, 2008)'
_exptl_crystal_colour orange
_exptl_crystal_density_diffrn 1.425
_exptl_crystal_density_meas ?
_exptl_crystal_density_method 'not measured'
_exptl_crystal_description block
_exptl_crystal_F_000 6914
_exptl_crystal_size_max 0.50
_exptl_crystal_size_mid 0.25
_exptl_crystal_size_min 0.20
_refine_diff_density_max 1.202
_refine_diff_density_min -0.833
_refine_diff_density_rms 0.077
_refine_ls_extinction_method none
_refine_ls_goodness_of_fit_ref 1.021
_refine_ls_hydrogen_treatment constr
_refine_ls_matrix_type full
_refine_ls_number_parameters 1037
_refine_ls_number_reflns 22976
_refine_ls_number_restraints 48
_refine_ls_restrained_S_all 1.024
_refine_ls_R_factor_all 0.0680
_refine_ls_R_factor_gt 0.0464
_refine_ls_shift/su_max 0.001
_refine_ls_shift/su_mean 0.000
_refine_ls_structure_factor_coef Fsqd
_refine_ls_weighting_details 'calc w=1/[\s^2^(Fo^2^)+(0.0558P)^2^+32.5934P] where P=(Fo^2^+2Fc^2^)/3'
_refine_ls_weighting_scheme calc
_refine_ls_wR_factor_gt 0.1140
_refine_ls_wR_factor_ref 0.1291
_reflns_number_gt 17358
_reflns_number_total 22976
_reflns_threshold_expression >2sigma(I)
_cod_data_source_file c2sc01033j.txt
_cod_data_source_block 09450
_cod_depositor_comments
;
The following automatic conversions were performed:

'_chemical_melting_point' value 'not measured' was changed to '?' -
the value is undefined or not given.

'_symmetry_cell_setting' value
'Monoclinic' changed to 'monoclinic' according to
/usr/data/users/saulius/automatic-downloads/retrospective/RSC/lib/dictionaries/cif_core.dic
dictionary named 'cif_core.dic' version 2.4.2 from 2011-04-26.

Automatic conversion script
Id: cif_fix_values 2281 2013-09-26 08:29:07Z andrius 

The following automatic conversions were performed:

'_exptl_crystal_density_meas' value 'not measured' was changed to '?'
- the value is perceived as not measured.

Automatic conversion script
Id: cif_fix_values 3008 2015-01-20 13:52:24Z robertas 
;
_cod_original_sg_symbol_H-M C2/c
_cod_database_code 1514992

loop_
_symmetry_equiv_pos_as_xyz
'x, y, z'
'-x, y, -z+1/2'
'x+1/2, y+1/2, z'
'-x+1/2, y+1/2, -z+1/2'
'-x, -y, -z'
'x, -y, z-1/2'
'-x+1/2, -y+1/2, -z'
'x+1/2, -y+1/2, z-1/2'

loop_
_atom_site_label
_atom_site_type_symbol
_atom_site_fract_x
_atom_site_fract_y
_atom_site_fract_z
_atom_site_U_iso_or_equiv
_atom_site_adp_type
_atom_site_occupancy
_atom_site_symmetry_multiplicity
_atom_site_calc_flag
_atom_site_refinement_flags
_atom_site_disorder_assembly
_atom_site_disorder_group
Ni1 Ni 0.136576(6) 0.132119(17) 0.198400(10) 0.01432(6) Uani 1 1 d . . .
N1 N 0.17091(4) 0.13417(12) 0.18538(7) 0.0186(3) Uani 1 1 d . . .
N2 N 0.19054(5) 0.13504(14) 0.17803(8) 0.0284(4) Uani 1 1 d . . .
Si1 Si 0.095113(13) 0.12838(4) 0.21164(2) 0.01534(10) Uani 1 1 d . . .
P1 P 0.089009(12) 0.18843(3) 0.11060(2) 0.01495(9) Uani 1 1 d . . .
C11 C 0.05621(5) 0.24532(14) 0.11529(8) 0.0181(3) Uani 1 1 d . . .
C12 C 0.03073(5) 0.31474(15) 0.07778(9) 0.0220(4) Uani 1 1 d . . .
H12 H 0.0299 0.3366 0.0474 0.026 Uiso 1 1 calc R . .
C13 C 0.00680(6) 0.35122(16) 0.08538(10) 0.0270(4) Uani 1 1 d . . .
H13 H -0.0100 0.3993 0.0606 0.032 Uiso 1 1 calc R . .
C14 C 0.00730(6) 0.31813(16) 0.12886(10) 0.0275(4) Uani 1 1 d . . .
H14 H -0.0096 0.3422 0.1330 0.033 Uiso 1 1 calc R . .
C15 C 0.03252(5) 0.24989(15) 0.16641(9) 0.0220(4) Uani 1 1 d . . .
H15 H 0.0329 0.2280 0.1963 0.026 Uiso 1 1 calc R . .
C16 C 0.05751(5) 0.21307(14) 0.16051(8) 0.0172(3) Uani 1 1 d . . .
C111 C 0.06048(5) 0.10396(14) 0.05015(8) 0.0173(3) Uani 1 1 d . . .
H111 H 0.0767 0.0702 0.0448 0.021 Uiso 1 1 calc R . .
C112 C 0.04376(5) 0.02710(15) 0.06333(8) 0.0214(4) Uani 1 1 d . . .
H11A H 0.0258 0.0568 0.0651 0.032 Uiso 1 1 calc R . .
H11B H 0.0626 -0.0029 0.0996 0.032 Uiso 1 1 calc R . .
H11C H 0.0321 -0.0220 0.0337 0.032 Uiso 1 1 calc R . .
C113 C 0.03069(5) 0.15275(15) -0.00605(8) 0.0225(4) Uani 1 1 d . . .
H11D H 0.0182 0.1043 -0.0360 0.034 Uiso 1 1 calc R . .
H11E H 0.0414 0.2012 -0.0150 0.034 Uiso 1 1 calc R . .
H11F H 0.0135 0.1839 -0.0030 0.034 Uiso 1 1 calc R . .
C121 C 0.09993(5) 0.28168(14) 0.07917(8) 0.0182(3) Uani 1 1 d . . .
H121 H 0.0767 0.3135 0.0483 0.022 Uiso 1 1 calc R . .
C122 C 0.12463(6) 0.36021(14) 0.12151(9) 0.0225(4) Uani 1 1 d . . .
H12A H 0.1479 0.3320 0.1521 0.034 Uiso 1 1 calc R . .
H12B H 0.1136 0.3888 0.1369 0.034 Uiso 1 1 calc R . .
H12C H 0.1282 0.4100 0.1026 0.034 Uiso 1 1 calc R . .
C123 C 0.11585(5) 0.23874(15) 0.05231(9) 0.0226(4) Uani 1 1 d . . .
H12D H 0.1201 0.2903 0.0352 0.034 Uiso 1 1 calc R . .
H12E H 0.0989 0.1920 0.0233 0.034 Uiso 1 1 calc R . .
H12F H 0.1387 0.2065 0.0813 0.034 Uiso 1 1 calc R . .
P2 P 0.141007(12) -0.03154(3) 0.21900(2) 0.01615(9) Uani 1 1 d . . .
C21 C 0.09717(5) -0.07043(14) 0.19721(8) 0.0174(3) Uani 1 1 d . . .
C22 C 0.08329(5) -0.16368(15) 0.18051(9) 0.0220(4) Uani 1 1 d . . .
H22 H 0.0969 -0.2127 0.1798 0.026 Uiso 1 1 calc R . .
C23 C 0.04952(6) -0.18465(16) 0.16491(9) 0.0258(4) Uani 1 1 d . . .
H23 H 0.0400 -0.2479 0.1532 0.031 Uiso 1 1 calc R . .
C24 C 0.02955(6) -0.11343(16) 0.16643(9) 0.0261(4) Uani 1 1 d . . .
H24 H 0.0067 -0.1284 0.1564 0.031 Uiso 1 1 calc R . .
C25 C 0.04311(5) -0.02043(15) 0.18269(9) 0.0227(4) Uani 1 1 d . . .
H25 H 0.0294 0.0281 0.1836 0.027 Uiso 1 1 calc R . .
C26 C 0.07694(5) 0.00242(14) 0.19785(8) 0.0180(3) Uani 1 1 d . . .
C211 C 0.17214(5) -0.08430(14) 0.29185(8) 0.0194(4) Uani 1 1 d . . .
H211 H 0.1972 -0.0656 0.3081 0.023 Uiso 1 1 calc R . .
C212 C 0.16502(6) -0.04479(15) 0.33123(9) 0.0237(4) Uani 1 1 d . . .
H21A H 0.1403 -0.0604 0.3159 0.036 Uiso 1 1 calc R . .
H21B H 0.1682 0.0252 0.3343 0.036 Uiso 1 1 calc R . .
H21C H 0.1820 -0.0740 0.3685 0.036 Uiso 1 1 calc R . .
C213 C 0.17087(6) -0.19502(15) 0.29254(9) 0.0250(4) Uani 1 1 d . . .
H21D H 0.1878 -0.2181 0.3314 0.038 Uiso 1 1 calc R . .
H21E H 0.1775 -0.2215 0.2703 0.038 Uiso 1 1 calc R . .
H21F H 0.1465 -0.2159 0.2764 0.038 Uiso 1 1 calc R . .
C221 C 0.15105(5) -0.11120(15) 0.18076(9) 0.0216(4) Uani 1 1 d . . .
H221 H 0.1455 -0.1785 0.1848 0.026 Uiso 1 1 calc R . .
C222 C 0.12738(6) -0.09010(17) 0.11765(9) 0.0279(4) Uani 1 1 d . . .
H22A H 0.1320 -0.0244 0.1118 0.042 Uiso 1 1 calc R . .
H22B H 0.1020 -0.0965 0.1011 0.042 Uiso 1 1 calc R . .
H22C H 0.1330 -0.1359 0.0997 0.042 Uiso 1 1 calc R . .
C223 C 0.19121(6) -0.10873(16) 0.20771(10) 0.0280(4) Uani 1 1 d . . .
H22D H 0.1957 -0.1530 0.1876 0.042 Uiso 1 1 calc R . .
H22E H 0.2056 -0.1284 0.2472 0.042 Uiso 1 1 calc R . .
H22F H 0.1979 -0.0433 0.2055 0.042 Uiso 1 1 calc R . .
P3 P 0.164799(12) 0.23828(3) 0.27310(2) 0.01608(9) Uani 1 1 d . . .
C31 C 0.15202(5) 0.20552(13) 0.31678(8) 0.0177(3) Uani 1 1 d . . .
C32 C 0.17321(6) 0.21959(15) 0.37496(8) 0.0222(4) Uani 1 1 d . . .
H32 H 0.1962 0.2493 0.3949 0.027 Uiso 1 1 calc R . .
C33 C 0.16065(6) 0.19007(16) 0.40355(9) 0.0253(4) Uani 1 1 d . . .
H33 H 0.1754 0.1978 0.4432 0.030 Uiso 1 1 calc R . .
C34 C 0.12654(6) 0.14905(16) 0.37424(9) 0.0263(4) Uani 1 1 d . . .
H34 H 0.1178 0.1306 0.3938 0.032 Uiso 1 1 calc R . .
C35 C 0.10527(6) 0.13507(15) 0.31627(9) 0.0229(4) Uani 1 1 d . . .
H35 H 0.0820 0.1071 0.2965 0.027 Uiso 1 1 calc R . .
C36 C 0.11791(5) 0.16205(13) 0.28700(8) 0.0177(3) Uani 1 1 d . . .
C311 C 0.15631(5) 0.37134(14) 0.26472(8) 0.0190(4) Uani 1 1 d . . .
H311 H 0.1631 0.3965 0.2417 0.023 Uiso 1 1 calc R . .
C312 C 0.11645(5) 0.39487(15) 0.23332(9) 0.0221(4) Uani 1 1 d . . .
H31A H 0.1088 0.3692 0.2544 0.033 Uiso 1 1 calc R . .
H31B H 0.1020 0.3657 0.1958 0.033 Uiso 1 1 calc R . .
H31C H 0.1131 0.4648 0.2297 0.033 Uiso 1 1 calc R . .
C313 C 0.17881(6) 0.42565(15) 0.32098(9) 0.0265(4) Uani 1 1 d . . .
H31D H 0.1737 0.4947 0.3140 0.040 Uiso 1 1 calc R . .
H31E H 0.2045 0.4145 0.3404 0.040 Uiso 1 1 calc R . .
H31F H 0.1726 0.4025 0.3444 0.040 Uiso 1 1 calc R . .
C321 C 0.21491(5) 0.23278(14) 0.32079(8) 0.0203(4) Uani 1 1 d . . .
H321 H 0.2239 0.2646 0.3569 0.024 Uiso 1 1 calc R . .
C322 C 0.22844(5) 0.12850(15) 0.33469(9) 0.0242(4) Uani 1 1 d . . .
H32A H 0.2211 0.0959 0.3004 0.036 Uiso 1 1 calc R . .
H32B H 0.2181 0.0949 0.3500 0.036 Uiso 1 1 calc R . .
H32C H 0.2548 0.1281 0.3626 0.036 Uiso 1 1 calc R . .
C323 C 0.23065(6) 0.28853(16) 0.29682(10) 0.0267(4) Uani 1 1 d . . .
H32D H 0.2569 0.2812 0.3221 0.040 Uiso 1 1 calc R . .
H32E H 0.2245 0.3568 0.2935 0.040 Uiso 1 1 calc R . .
H32F H 0.2206 0.2630 0.2596 0.040 Uiso 1 1 calc R . .
B1 B 0.13411(6) 0.62902(16) 0.01737(9) 0.0182(4) Uani 1 1 d . . .
C411 C 0.16849(5) 0.56817(14) 0.03187(8) 0.0181(3) Uani 1 1 d . . .
C412 C 0.18800(5) 0.59217(14) 0.01306(8) 0.0179(3) Uani 1 1 d . . .
H412 H 0.1824 0.6504 -0.0073 0.021 Uiso 1 1 calc R . .
C413 C 0.21536(5) 0.53363(14) 0.02313(8) 0.0178(3) Uani 1 1 d . . .
C414 C 0.23489(5) 0.56482(15) 0.00142(9) 0.0224(4) Uani 1 1 d . . .
F11 F 0.23915(4) 0.66089(10) 0.00403(7) 0.0386(3) Uani 1 1 d . . .
F12 F 0.21713(4) 0.54057(12) -0.05255(6) 0.0381(3) Uani 1 1 d . . .
F13 F 0.26784(3) 0.52660(10) 0.03025(6) 0.0287(3) Uani 1 1 d . . .
C415 C 0.22422(5) 0.44690(14) 0.05182(8) 0.0190(4) Uani 1 1 d . . .
H415 H 0.2427 0.4068 0.0583 0.023 Uiso 1 1 calc R . .
C416 C 0.20515(5) 0.42078(14) 0.07072(8) 0.0189(4) Uani 1 1 d . . .
C417 C 0.21297(5) 0.32740(15) 0.10139(9) 0.0232(4) Uani 1 1 d . . .
F14 F 0.19161(4) 0.25541(9) 0.06675(6) 0.0352(3) Uani 1 1 d . . .
F15 F 0.24688(3) 0.29738(10) 0.12834(6) 0.0348(3) Uani 1 1 d . . .
F16 F 0.20772(4) 0.33341(10) 0.13990(6) 0.0382(3) Uani 1 1 d . . .
C418 C 0.17797(5) 0.47938(14) 0.06068(8) 0.0188(4) Uani 1 1 d . . .
H418 H 0.1652 0.4590 0.0737 0.023 Uiso 1 1 calc R . .
C421 C 0.09954(5) 0.58209(14) -0.04226(8) 0.0180(3) Uani 1 1 d . . .
C422 C 0.09110(5) 0.61425(14) -0.09311(8) 0.0198(4) Uani 1 1 d . . .
H422 H 0.1041 0.6671 -0.0922 0.024 Uiso 1 1 calc R . .
C423 C 0.06447(5) 0.57153(15) -0.14455(8) 0.0213(4) Uani 1 1 d . . .
C424 C 0.05713(6) 0.61218(18) -0.19633(9) 0.0305(5) Uani 1 1 d . . .
F21 F 0.08751(4) 0.62937(11) -0.18921(6) 0.0378(3) Uani 1 1 d . . .
F22 F 0.03993(4) 0.69736(13) -0.21110(7) 0.0482(4) Uani 1 1 d . . .
F23 F 0.03682(5) 0.55448(14) -0.24121(6) 0.0552(5) Uani 1 1 d . . .
C425 C 0.04445(5) 0.49464(15) -0.14796(9) 0.0236(4) Uani 1 1 d . . .
H425 H 0.0261 0.4657 -0.1831 0.028 Uiso 1 1 calc R . .
C426 C 0.05220(5) 0.46158(15) -0.09839(9) 0.0232(4) Uani 1 1 d . . .
C427 C 0.03125(6) 0.37890(18) -0.10051(10) 0.0361(6) Uani 1 1 d . . .
F24 F -0.00030(5) 0.36726(18) -0.15094(8) 0.0949(10) Uani 1 1 d . . .
F25 F 0.04892(5) 0.29564(11) -0.08595(9) 0.0560(5) Uani 1 1 d . . .
F26 F 0.02400(5) 0.38903(12) -0.06449(8) 0.0520(4) Uani 1 1 d . . .
C428 C 0.07929(5) 0.50392(14) -0.04667(9) 0.0209(4) Uani 1 1 d . . .
H428 H 0.0841 0.4790 -0.0135 0.025 Uiso 1 1 calc R . .
C431 C 0.13229(5) 0.61952(14) 0.06929(8) 0.0193(4) Uani 1 1 d . . .
C432 C 0.10010(5) 0.62062(14) 0.06197(9) 0.0212(4) Uani 1 1 d . . .
H432 H 0.0779 0.6265 0.0250 0.025 Uiso 1 1 calc R . .
C433 C 0.09955(5) 0.61339(14) 0.10709(9) 0.0215(4) Uani 1 1 d . . .
C434 C 0.06335(6) 0.60920(16) 0.09391(10) 0.0263(4) Uani 1 1 d . . .
F31 F 0.04287(4) 0.53709(11) 0.05798(8) 0.0449(4) Uani 1 1 d . . .
F32 F 0.04400(3) 0.68965(10) 0.06855(6) 0.0320(3) Uani 1 1 d . . .
F33 F 0.06567(4) 0.59677(11) 0.13974(6) 0.0370(3) Uani 1 1 d . . .
C435 C 0.13120(6) 0.60650(14) 0.16210(9) 0.0219(4) Uani 1 1 d . . .
H435 H 0.1307 0.6009 0.1928 0.026 Uiso 1 1 calc R . .
C436 C 0.16361(5) 0.60810(14) 0.17073(8) 0.0197(4) Uani 1 1 d . . .
C437 C 0.19903(6) 0.59623(15) 0.22837(9) 0.0250(4) Uani 1 1 d . . .
F34 F 0.19600(4) 0.59356(13) 0.26914(6) 0.0422(4) Uani 1 1 d . . .
F35 F 0.22199(4) 0.66745(12) 0.24166(6) 0.0446(4) Uani 1 1 d . . .
F36 F 0.21543(4) 0.51441(12) 0.23296(6) 0.0486(4) Uani 1 1 d . . .
C438 C 0.16405(5) 0.61504(14) 0.12549(8) 0.0195(4) Uani 1 1 d . . .
H438 H 0.1866 0.6168 0.1328 0.023 Uiso 1 1 calc R . .
C441 C 0.13527(5) 0.74585(14) 0.01028(8) 0.0183(3) Uani 1 1 d . . .
C442 C 0.10284(5) 0.79834(15) -0.02104(8) 0.0207(4) Uani 1 1 d . . .
H442 H 0.0807 0.7643 -0.0404 0.025 Uiso 1 1 calc R . .
C443 C 0.10201(5) 0.89819(15) -0.02469(8) 0.0214(4) Uani 1 1 d . . .
C444 C 0.06603(6) 0.94756(18) -0.05911(11) 0.0355(5) Uani 1 1 d . . .
F41 F 0.04487(5) 0.91807(16) -0.11214(8) 0.0810(8) Uani 1 1 d . . .
F42 F 0.04797(5) 0.92887(13) -0.03945(10) 0.0643(6) Uani 1 1 d . . .
F43 F 0.06825(4) 1.04324(10) -0.05943(7) 0.0431(4) Uani 1 1 d . . .
C445 C 0.13369(5) 0.95124(15) 0.00246(9) 0.0223(4) Uani 1 1 d . . .
H445 H 0.1332 1.0194 -0.0005 0.027 Uiso 1 1 calc R . .
C446 C 0.16608(5) 0.90127(15) 0.03396(8) 0.0207(4) Uani 1 1 d . . .
C447 C 0.20070(6) 0.95618(17) 0.06554(10) 0.0296(5) Uani 1 1 d . . .
F44 F 0.19716(4) 1.04080(12) 0.04190(8) 0.0567(5) Uani 1 1 d . . .
F45 F 0.21436(5) 0.97477(14) 0.11876(7) 0.0556(5) Uani 1 1 d . . .
F46 F 0.22646(4) 0.90834(12) 0.06944(8) 0.0478(4) Uani 1 1 d . . .
C448 C 0.16683(5) 0.80107(14) 0.03805(8) 0.0197(4) Uani 1 1 d . . .
H448 H 0.1895 0.7692 0.0604 0.024 Uiso 1 1 calc R . .
C11B C 0.09944(14) 0.2396(4) -0.17713(19) 0.0912(15) Uani 1 1 d . A 3
H11G H 0.0888 0.1929 -0.2062 0.109 Uiso 1 1 calc R A 3
C12B C 0.10906(14) 0.2156(4) -0.1265(2) 0.0932(15) Uani 1 1 d . A 3
H12G H 0.1055 0.1514 -0.1202 0.112 Uiso 1 1 calc R A 3
C13B C 0.12370(11) 0.2810(5) -0.08437(17) 0.0890(16) Uani 1 1 d . A 3
H13B H 0.1291 0.2637 -0.0496 0.107 Uiso 1 1 calc R A 3
C14B C 0.13053(10) 0.3715(4) -0.0923(2) 0.0878(17) Uani 1 1 d . A 3
H14B H 0.1418 0.4170 -0.0625 0.105 Uiso 1 1 calc R A 3
C15B C 0.12102(12) 0.3973(3) -0.1442(3) 0.0872(15) Uani 1 1 d . A 3
H15B H 0.1256 0.4605 -0.1502 0.105 Uiso 1 1 calc R A 3
C16B C 0.10490(14) 0.3303(4) -0.1866(2) 0.0899(15) Uani 1 1 d . A 3
H16B H 0.0976 0.3476 -0.2226 0.108 Uiso 1 1 calc R A 3
C21B C 0.21592(7) -0.26969(19) 0.45065(11) 0.0355(5) Uani 1 1 d . . .
H21G H 0.1925 -0.2833 0.4169 0.043 Uiso 1 1 calc R . .
C22B C 0.24572(7) -0.31381(18) 0.46108(11) 0.0356(5) Uani 1 1 d . . .
H22G H 0.2428 -0.3573 0.4344 0.043 Uiso 1 1 calc R . .
C23B C 0.27986(7) -0.29422(19) 0.51067(12) 0.0369(5) Uani 1 1 d . . .
H23B H 0.3003 -0.3246 0.5181 0.044 Uiso 1 1 calc R . .
C31B C -0.0222(4) -0.1157(6) 0.2174(6) 0.089(5) Uani 0.344(3) 1 d PGU B -1
H31G H -0.0326 -0.1772 0.2022 0.107 Uiso 0.344(3) 1 calc PR B -1
C32B C -0.0416(3) -0.0328(9) 0.1888(5) 0.217(13) Uani 0.344(3) 1 d PGU B -1
H32G H -0.0653 -0.0376 0.1541 0.260 Uiso 0.344(3) 1 calc PR B -1
C33B C -0.0263(2) 0.0570(7) 0.2111(5) 0.218(13) Uani 0.344(3) 1 d PGU B -1
H33B H -0.0396 0.1137 0.1916 0.261 Uiso 0.344(3) 1 calc PR B -1
C34B C 0.0083(2) 0.0641(5) 0.2619(4) 0.075(4) Uani 0.344(3) 1 d PGU B -1
H34B H 0.0187 0.1255 0.2771 0.090 Uiso 0.344(3) 1 calc PR B -1
C35B C 0.0277(2) -0.0188(6) 0.2904(4) 0.100(4) Uani 0.344(3) 1 d PGU B -1
H35B H 0.0514 -0.0140 0.3251 0.120 Uiso 0.344(3) 1 calc PR B -1
C36B C 0.0125(3) -0.1087(5) 0.2681(6) 0.079(4) Uani 0.344(3) 1 d PGU B -1
H36B H 0.0258 -0.1654 0.2876 0.095 Uiso 0.344(3) 1 calc PR B -1

loop_
_atom_site_aniso_label
_atom_site_aniso_U_11
_atom_site_aniso_U_22
_atom_site_aniso_U_33
_atom_site_aniso_U_23
_atom_site_aniso_U_13
_atom_site_aniso_U_12
Ni1 0.01321(10) 0.01526(11) 0.01441(11) 0.00015(8) 0.00858(9) -0.00018(8)
N1 0.0156(7) 0.0172(8) 0.0175(8) 0.0026(6) 0.0077(6) 0.0004(6)
N2 0.0260(9) 0.0315(10) 0.0307(10) 0.0031(8) 0.0192(8) 0.0024(7)
Si1 0.0149(2) 0.0160(2) 0.0159(2) 0.00021(18) 0.01002(19) -0.00048(17)
P1 0.01349(19) 0.0158(2) 0.0145(2) 0.00046(17) 0.00820(17) -0.00044(16)
C11 0.0152(8) 0.0180(9) 0.0201(9) -0.0012(7) 0.0105(7) -0.0007(6)
C12 0.0209(9) 0.0214(10) 0.0215(10) 0.0038(8) 0.0122(8) 0.0027(7)
C13 0.0213(9) 0.0252(11) 0.0289(11) 0.0046(8) 0.0130(9) 0.0072(8)
C14 0.0231(9) 0.0298(11) 0.0325(12) 0.0019(9) 0.0187(9) 0.0066(8)
C15 0.0206(9) 0.0249(10) 0.0245(10) 0.0006(8) 0.0161(8) 0.0017(7)
C16 0.0151(7) 0.0173(9) 0.0178(9) -0.0015(7) 0.0096(7) -0.0007(6)
C111 0.0151(8) 0.0180(9) 0.0153(8) -0.0001(7) 0.0078(7) -0.0017(6)
C112 0.0186(8) 0.0222(10) 0.0171(9) 0.0006(7) 0.0082(7) -0.0041(7)
C113 0.0195(8) 0.0243(10) 0.0171(9) 0.0005(7) 0.0082(7) -0.0022(7)
C121 0.0185(8) 0.0186(9) 0.0173(9) 0.0019(7) 0.0110(7) -0.0013(7)
C122 0.0271(9) 0.0186(9) 0.0231(10) -0.0007(7) 0.0163(8) -0.0045(7)
C123 0.0236(9) 0.0260(10) 0.0216(10) -0.0006(8) 0.0158(8) -0.0031(8)
P2 0.0154(2) 0.0151(2) 0.0166(2) 0.00076(17) 0.00937(18) 0.00040(16)
C21 0.0165(8) 0.0188(9) 0.0143(8) 0.0003(7) 0.0083(7) -0.0021(6)
C22 0.0216(9) 0.0189(9) 0.0221(10) -0.0001(7) 0.0120(8) -0.0033(7)
C23 0.0255(10) 0.0211(10) 0.0273(11) -0.0033(8) 0.0147(9) -0.0072(8)
C24 0.0205(9) 0.0285(11) 0.0274(11) -0.0021(9) 0.0141(8) -0.0063(8)
C25 0.0203(9) 0.0249(10) 0.0244(10) 0.0005(8) 0.0147(8) -0.0014(7)
C26 0.0182(8) 0.0185(9) 0.0164(9) 0.0005(7) 0.0104(7) -0.0010(7)
C211 0.0185(8) 0.0166(9) 0.0194(9) 0.0025(7) 0.0100(7) 0.0013(7)
C212 0.0268(9) 0.0219(10) 0.0201(10) 0.0031(8) 0.0135(8) 0.0023(8)
C213 0.0263(10) 0.0176(9) 0.0261(10) 0.0045(8) 0.0139(9) 0.0022(7)
C221 0.0234(9) 0.0195(9) 0.0243(10) 0.0005(8) 0.0161(8) 0.0033(7)
C222 0.0335(11) 0.0269(11) 0.0245(11) -0.0001(8) 0.0186(9) 0.0063(9)
C223 0.0268(10) 0.0260(11) 0.0358(12) 0.0039(9) 0.0217(10) 0.0070(8)
P3 0.0160(2) 0.0163(2) 0.0149(2) -0.00074(17) 0.00917(18) -0.00154(16)
C31 0.0221(8) 0.0158(9) 0.0172(9) 0.0008(7) 0.0132(7) 0.0014(7)
C32 0.0252(9) 0.0212(10) 0.0185(9) -0.0001(7) 0.0128(8) -0.0004(7)
C33 0.0340(11) 0.0244(10) 0.0195(10) -0.0008(8) 0.0176(9) 0.0004(8)
C34 0.0355(11) 0.0276(11) 0.0270(11) 0.0012(8) 0.0250(10) 0.0006(9)
C35 0.0260(9) 0.0228(10) 0.0255(10) -0.0001(8) 0.0189(9) -0.0006(8)
C36 0.0204(8) 0.0150(8) 0.0191(9) 0.0009(7) 0.0130(7) 0.0016(7)
C311 0.0225(8) 0.0170(9) 0.0174(9) -0.0007(7) 0.0124(7) -0.0015(7)
C312 0.0258(9) 0.0191(9) 0.0239(10) 0.0005(8) 0.0168(8) 0.0010(7)
C313 0.0322(10) 0.0190(10) 0.0216(10) -0.0039(8) 0.0135(9) -0.0035(8)
C321 0.0169(8) 0.0220(9) 0.0174(9) -0.0003(7) 0.0086(7) -0.0028(7)
C322 0.0182(8) 0.0261(10) 0.0216(10) 0.0030(8) 0.0091(8) -0.0003(7)
C323 0.0221(9) 0.0279(11) 0.0296(11) -0.0003(9) 0.0159(9) -0.0050(8)
B1 0.0161(9) 0.0203(10) 0.0195(10) 0.0001(8) 0.0118(8) 0.0003(7)
C411 0.0170(8) 0.0189(9) 0.0179(9) -0.0025(7) 0.0106(7) -0.0016(7)
C412 0.0178(8) 0.0173(9) 0.0174(9) 0.0005(7) 0.0104(7) -0.0003(7)
C413 0.0161(8) 0.0197(9) 0.0175(9) -0.0018(7) 0.0105(7) -0.0014(7)
C414 0.0215(9) 0.0235(10) 0.0259(10) 0.0051(8) 0.0166(8) 0.0030(7)
F11 0.0452(8) 0.0241(7) 0.0677(10) 0.0081(7) 0.0456(8) 0.0012(6)
F12 0.0317(7) 0.0652(10) 0.0208(7) 0.0038(6) 0.0180(6) 0.0008(7)
F13 0.0211(6) 0.0368(7) 0.0327(7) 0.0103(6) 0.0190(6) 0.0067(5)
C415 0.0169(8) 0.0204(9) 0.0191(9) -0.0014(7) 0.0110(7) 0.0000(7)
C416 0.0188(8) 0.0160(9) 0.0212(9) 0.0001(7) 0.0122(7) -0.0006(7)
C417 0.0235(9) 0.0201(10) 0.0300(11) 0.0011(8) 0.0188(9) 0.0005(7)
F14 0.0363(7) 0.0187(6) 0.0465(9) -0.0001(6) 0.0239(7) -0.0062(5)
F15 0.0242(6) 0.0307(7) 0.0475(8) 0.0173(6) 0.0215(6) 0.0092(5)
F16 0.0579(9) 0.0319(7) 0.0451(9) 0.0149(6) 0.0421(8) 0.0131(7)
C418 0.0178(8) 0.0183(9) 0.0216(9) -0.0007(7) 0.0128(7) -0.0022(7)
C421 0.0147(8) 0.0192(9) 0.0202(9) 0.0016(7) 0.0109(7) 0.0018(6)
C422 0.0188(8) 0.0209(9) 0.0222(9) -0.0005(7) 0.0140(8) -0.0022(7)
C423 0.0198(8) 0.0245(10) 0.0207(9) 0.0001(8) 0.0131(8) -0.0015(7)
C424 0.0303(11) 0.0387(13) 0.0229(11) -0.0036(9) 0.0169(9) -0.0118(9)
F21 0.0390(8) 0.0525(9) 0.0335(8) -0.0040(7) 0.0283(7) -0.0129(7)
F22 0.0499(9) 0.0550(10) 0.0398(9) 0.0247(8) 0.0281(8) 0.0136(8)
F23 0.0671(11) 0.0691(12) 0.0243(8) -0.0174(7) 0.0261(8) -0.0424(9)
C425 0.0178(8) 0.0242(10) 0.0222(10) 0.0007(8) 0.0093(8) -0.0028(7)
C426 0.0179(8) 0.0208(10) 0.0269(10) 0.0046(8) 0.0120(8) -0.0024(7)
C427 0.0292(11) 0.0341(13) 0.0284(12) 0.0058(10) 0.0099(10) -0.0132(9)
F24 0.0595(12) 0.1156(19) 0.0375(10) 0.0252(11) -0.0050(9) -0.0661(13)
F25 0.0818(13) 0.0241(8) 0.0829(14) 0.0029(8) 0.0615(12) -0.0077(8)
F26 0.0552(10) 0.0439(9) 0.0794(13) 0.0063(9) 0.0530(10) -0.0109(8)
C428 0.0179(8) 0.0211(9) 0.0219(9) 0.0050(7) 0.0116(8) 0.0013(7)
C431 0.0212(8) 0.0177(9) 0.0205(9) 0.0004(7) 0.0137(8) 0.0001(7)
C432 0.0206(9) 0.0200(9) 0.0242(10) 0.0016(8) 0.0146(8) 0.0015(7)
C433 0.0244(9) 0.0168(9) 0.0304(11) 0.0011(8) 0.0206(9) 0.0015(7)
C434 0.0307(10) 0.0234(10) 0.0350(12) -0.0002(9) 0.0255(10) 0.0015(8)
F31 0.0421(8) 0.0406(9) 0.0697(11) -0.0218(8) 0.0436(9) -0.0189(7)
F32 0.0260(6) 0.0377(8) 0.0346(7) 0.0079(6) 0.0200(6) 0.0109(5)
F33 0.0382(7) 0.0478(9) 0.0432(8) 0.0154(7) 0.0344(7) 0.0112(6)
C435 0.0299(10) 0.0175(9) 0.0263(10) 0.0007(8) 0.0215(9) 0.0013(7)
C436 0.0235(9) 0.0154(9) 0.0204(9) -0.0005(7) 0.0138(8) 0.0004(7)
C437 0.0297(10) 0.0221(10) 0.0246(10) 0.0030(8) 0.0177(9) 0.0026(8)
F34 0.0407(8) 0.0643(11) 0.0222(7) 0.0031(7) 0.0200(6) 0.0000(7)
F35 0.0316(7) 0.0452(9) 0.0324(8) 0.0099(7) 0.0080(6) -0.0128(6)
F36 0.0504(9) 0.0388(9) 0.0320(8) 0.0036(7) 0.0137(7) 0.0259(7)
C438 0.0214(8) 0.0170(9) 0.0226(10) -0.0001(7) 0.0149(8) -0.0002(7)
C441 0.0200(8) 0.0206(9) 0.0170(9) -0.0008(7) 0.0129(7) -0.0003(7)
C442 0.0182(8) 0.0233(10) 0.0208(9) -0.0023(7) 0.0124(8) 0.0006(7)
C443 0.0201(8) 0.0221(10) 0.0185(9) 0.0003(7) 0.0104(8) 0.0055(7)
C444 0.0238(10) 0.0293(12) 0.0374(13) -0.0065(10) 0.0112(10) 0.0075(9)
F41 0.0457(10) 0.0747(14) 0.0442(10) -0.0240(10) -0.0103(8) 0.0358(10)
F42 0.0421(9) 0.0449(10) 0.1190(18) 0.0101(10) 0.0566(11) 0.0141(8)
F43 0.0372(8) 0.0275(7) 0.0515(9) 0.0037(7) 0.0212(7) 0.0121(6)
C445 0.0260(9) 0.0162(9) 0.0226(10) 0.0013(7) 0.0141(8) 0.0024(7)
C446 0.0217(9) 0.0209(9) 0.0187(9) 0.0013(7) 0.0123(8) -0.0021(7)
C447 0.0264(10) 0.0251(11) 0.0338(12) 0.0038(9) 0.0171(9) -0.0036(8)
F44 0.0373(8) 0.0349(9) 0.0732(12) 0.0232(8) 0.0225(9) -0.0069(7)
F45 0.0476(9) 0.0675(12) 0.0391(9) -0.0205(8) 0.0209(8) -0.0289(9)
F46 0.0275(7) 0.0399(9) 0.0739(12) -0.0028(8) 0.0307(8) -0.0053(6)
C448 0.0192(8) 0.0212(9) 0.0199(9) 0.0026(7) 0.0127(8) 0.0012(7)
C11B 0.100(4) 0.105(4) 0.058(3) -0.027(3) 0.044(3) -0.004(3)
C12B 0.101(4) 0.103(4) 0.077(3) -0.012(3) 0.055(3) -0.012(3)
C13B 0.055(2) 0.158(5) 0.048(2) -0.016(3) 0.0296(19) 0.014(3)
C14B 0.0384(18) 0.113(4) 0.088(3) -0.049(3) 0.028(2) 0.009(2)
C15B 0.064(2) 0.070(3) 0.132(5) -0.003(3) 0.063(3) 0.019(2)
C16B 0.098(3) 0.106(4) 0.081(3) 0.009(3) 0.064(3) 0.033(3)
C21B 0.0360(12) 0.0377(13) 0.0342(13) 0.0060(10) 0.0225(11) -0.0023(10)
C22B 0.0484(14) 0.0301(12) 0.0413(14) 0.0008(10) 0.0344(13) -0.0013(10)
C23B 0.0408(13) 0.0353(13) 0.0459(15) 0.0086(11) 0.0325(12) 0.0073(10)
C31B 0.081(8) 0.148(9) 0.089(11) -0.066(8) 0.078(8) -0.069(7)
C32B 0.140(15) 0.156(12) 0.155(17) -0.077(12) -0.005(9) -0.051(10)
C33B 0.175(17) 0.150(10) 0.19(2) -0.052(13) 0.050(10) -0.068(11)
C34B 0.107(9) 0.093(5) 0.108(10) -0.090(6) 0.107(8) -0.090(6)
C35B 0.109(8) 0.129(8) 0.132(10) -0.069(7) 0.110(7) -0.071(6)
C36B 0.106(11) 0.113(6) 0.059(9) -0.037(6) 0.071(7) -0.046(7)

loop_
_atom_type_symbol
_atom_type_description
_atom_type_scat_dispersion_real
_atom_type_scat_dispersion_imag
_atom_type_scat_source
C C 0.0033 0.0016 'International Tables Vol C Tables 4.2.6.8 and 6.1.1.4'
H H 0.0000 0.0000 'International Tables Vol C Tables 4.2.6.8 and 6.1.1.4'
B B 0.0013 0.0007 'International Tables Vol C Tables 4.2.6.8 and 6.1.1.4'
N N 0.0061 0.0033 'International Tables Vol C Tables 4.2.6.8 and 6.1.1.4'
F F 0.0171 0.0103 'International Tables Vol C Tables 4.2.6.8 and 6.1.1.4'
Si Si 0.0817 0.0704 'International Tables Vol C Tables 4.2.6.8 and 6.1.1.4'
P P 0.1023 0.0942 'International Tables Vol C Tables 4.2.6.8 and 6.1.1.4'
Ni Ni 0.3393 1.1124 'International Tables Vol C Tables 4.2.6.8 and 6.1.1.4'

loop_
_geom_angle_atom_site_label_1
_geom_angle_atom_site_label_2
_geom_angle_atom_site_label_3
_geom_angle
_geom_angle_site_symmetry_1
N1 Ni1 Si1 178.63(5) .
N1 Ni1 P1 95.84(5) .
Si1 Ni1 P1 83.11(2) .
N1 Ni1 P3 98.53(5) .
Si1 Ni1 P3 82.757(19) .
P1 Ni1 P3 118.03(2) .
N1 Ni1 P2 97.18(5) .
Si1 Ni1 P2 82.613(19) .
P1 Ni1 P2 120.044(19) .
P3 Ni1 P2 117.31(2) .
N2 N1 Ni1 179.8(2) .
C16 Si1 C26 109.37(8) .
C16 Si1 C36 112.29(8) .
C26 Si1 C36 109.76(8) .
C16 Si1 Ni1 108.96(6) .
C26 Si1 Ni1 108.30(6) .
C36 Si1 Ni1 108.07(6) .
C11 P1 C121 105.23(9) .
C11 P1 C111 102.60(8) .
C121 P1 C111 101.27(8) .
C11 P1 Ni1 108.85(6) .
C121 P1 Ni1 116.35(6) .
C111 P1 Ni1 120.76(6) .
C12 C11 C16 120.05(17) .
C12 C11 P1 125.26(15) .
C16 C11 P1 114.68(14) .
C13 C12 C11 119.69(19) .
C14 C13 C12 120.61(19) .
C13 C14 C15 120.17(19) .
C14 C15 C16 120.55(19) .
C15 C16 C11 118.90(17) .
C15 C16 Si1 124.48(15) .
C11 C16 Si1 116.51(13) .
C112 C111 C113 109.36(15) .
C112 C111 P1 111.01(13) .
C113 C111 P1 114.59(14) .
C122 C121 C123 110.52(15) .
C122 C121 P1 112.13(13) .
C123 C121 P1 112.89(14) .
C21 P2 C221 105.95(9) .
C21 P2 C211 101.06(8) .
C221 P2 C211 100.56(9) .
C21 P2 Ni1 107.41(6) .
C221 P2 Ni1 115.16(7) .
C211 P2 Ni1 124.65(6) .
C22 C21 C26 120.10(17) .
C22 C21 P2 125.29(15) .
C26 C21 P2 114.62(14) .
C23 C22 C21 120.01(19) .
C22 C23 C24 120.34(19) .
C25 C24 C23 119.94(19) .
C24 C25 C26 120.54(19) .
C25 C26 C21 119.06(18) .
C25 C26 Si1 123.78(15) .
C21 C26 Si1 116.82(13) .
C212 C211 C213 108.49(16) .
C212 C211 P2 112.64(13) .
C213 C211 P2 113.35(14) .
C222 C221 C223 111.14(17) .
C222 C221 P2 113.18(14) .
C223 C221 P2 111.66(15) .
C31 P3 C321 105.48(9) .
C31 P3 C311 101.72(9) .
C321 P3 C311 102.02(9) .
C31 P3 Ni1 107.65(6) .
C321 P3 Ni1 114.52(7) .
C311 P3 Ni1 123.54(6) .
C32 C31 C36 120.30(17) .
C32 C31 P3 125.47(15) .
C36 C31 P3 114.23(14) .
C33 C32 C31 119.94(19) .
C32 C33 C34 120.20(19) .
C35 C34 C33 120.11(19) .
C34 C35 C36 120.43(19) .
C35 C36 C31 118.98(18) .
C35 C36 Si1 123.92(15) .
C31 C36 Si1 116.52(14) .
C312 C311 C313 108.64(16) .
C312 C311 P3 111.86(13) .
C313 C311 P3 113.09(14) .
C322 C321 C323 111.22(17) .
C322 C321 P3 111.44(13) .
C323 C321 P3 111.92(14) .
C411 B1 C431 110.06(16) .
C411 B1 C421 103.57(15) .
C431 B1 C421 114.45(15) .
C411 B1 C441 115.85(15) .
C431 B1 C441 103.43(15) .
C421 B1 C441 109.87(16) .
C412 C411 C418 115.14(17) .
C412 C411 B1 124.83(17) .
C418 C411 B1 119.73(16) .
C413 C412 C411 122.35(18) .
C415 C413 C412 121.25(17) .
C415 C413 C414 119.90(17) .
C412 C413 C414 118.84(17) .
F13 C414 F12 106.73(16) .
F13 C414 F11 106.50(16) .
F12 C414 F11 106.18(17) .
F13 C414 C413 112.93(16) .
F12 C414 C413 112.17(17) .
F11 C414 C413 111.87(17) .
C413 C415 C416 117.75(17) .
C418 C416 C415 120.80(18) .
C418 C416 C417 118.58(17) .
C415 C416 C417 120.61(17) .
F15 C417 F14 106.22(17) .
F15 C417 F16 107.04(18) .
F14 C417 F16 105.60(16) .
F15 C417 C416 112.70(16) .
F14 C417 C416 112.53(18) .
F16 C417 C416 112.24(17) .
C416 C418 C411 122.71(17) .
C428 C421 C422 115.71(18) .
C428 C421 B1 124.59(17) .
C422 C421 B1 119.37(16) .
C423 C422 C421 122.45(18) .
C422 C423 C425 120.80(19) .
C422 C423 C424 118.33(18) .
C425 C423 C424 120.85(19) .
F23 C424 F21 106.82(19) .
F23 C424 F22 106.6(2) .
F21 C424 F22 105.39(19) .
F23 C424 C423 113.17(19) .
F21 C424 C423 112.17(19) .
F22 C424 C423 112.18(19) .
C426 C425 C423 117.91(19) .
C425 C426 C428 121.13(18) .
C425 C426 C427 119.30(19) .
C428 C426 C427 119.57(19) .
F24 C427 F25 107.5(2) .
F24 C427 F26 106.0(2) .
F25 C427 F26 104.40(19) .
F24 C427 C426 112.68(19) .
F25 C427 C426 112.9(2) .
F26 C427 C426 112.7(2) .
C426 C428 C421 121.99(18) .
C432 C431 C438 115.45(18) .
C432 C431 B1 123.69(17) .
C438 C431 B1 120.77(16) .
C433 C432 C431 122.20(19) .
C435 C433 C432 121.30(18) .
C435 C433 C434 121.12(18) .
C432 C433 C434 117.53(19) .
F33 C434 F32 106.68(16) .
F33 C434 F31 107.24(18) .
F32 C434 F31 105.32(19) .
F33 C434 C433 112.97(19) .
F32 C434 C433 112.33(17) .
F31 C434 C433 111.83(17) .
C433 C435 C436 117.70(18) .
C435 C436 C438 120.81(19) .
C435 C436 C437 121.39(18) .
C438 C436 C437 117.69(17) .
F34 C437 F35 106.32(18) .
F34 C437 F36 105.88(18) .
F35 C437 F36 106.62(19) .
F34 C437 C436 113.31(18) .
F35 C437 C436 112.40(17) .
F36 C437 C436 111.82(18) .
C436 C438 C431 122.47(18) .
C448 C441 C442 115.53(18) .
C448 C441 B1 124.89(17) .
C442 C441 B1 119.24(16) .
C443 C442 C441 122.37(18) .
C442 C443 C445 120.99(18) .
C442 C443 C444 118.33(19) .
C445 C443 C444 120.68(19) .
F41 C444 F43 107.6(2) .
F41 C444 F42 105.8(2) .
F43 C444 F42 105.74(19) .
F41 C444 C443 112.08(19) .
F43 C444 C443 113.6(2) .
F42 C444 C443 111.6(2) .
C446 C445 C443 117.81(18) .
C445 C446 C448 121.05(18) .
C445 C446 C447 119.27(19) .
C448 C446 C447 119.65(18) .
F46 C447 F44 106.71(19) .
F46 C447 F45 105.3(2) .
F44 C447 F45 106.5(2) .
F46 C447 C446 112.57(19) .
F44 C447 C446 112.69(19) .
F45 C447 C446 112.53(18) .
C446 C448 C441 122.23(18) .
C12B C11B C16B 120.0(5) .
C11B C12B C13B 121.5(6) .
C14B C13B C12B 119.4(5) .
C13B C14B C15B 119.8(4) .
C16B C15B C14B 119.2(5) .
C11B C16B C15B 120.0(5) .
C23B C21B C22B 120.3(2) 7_546
C21B C22B C23B 119.7(2) .
C21B C23B C22B 120.0(2) 7_546
C32B C31B C36B 120.0 .
C33B C32B C31B 120.0 .
C34B C33B C32B 120.0 .
C33B C34B C35B 120.0 .
C36B C35B C34B 120.0 .
C35B C36B C31B 120.0 .

loop_
_geom_bond_atom_site_label_1
_geom_bond_atom_site_label_2
_geom_bond_distance
_geom_bond_site_symmetry_2
Ni1 N1 1.9049(16) .
Ni1 Si1 2.2452(5) .
Ni1 P1 2.3064(5) .
Ni1 P3 2.3099(5) .
Ni1 P2 2.3340(6) .
N1 N2 1.087(2) .
Si1 C16 1.8786(19) .
Si1 C26 1.880(2) .
Si1 C36 1.883(2) .
P1 C11 1.8314(19) .
P1 C121 1.8665(19) .
P1 C111 1.8671(19) .
C11 C12 1.405(3) .
C11 C16 1.411(3) .
C12 C13 1.390(3) .
C13 C14 1.387(3) .
C14 C15 1.390(3) .
C15 C16 1.404(2) .
C111 C112 1.527(3) .
C111 C113 1.538(3) .
C121 C122 1.530(3) .
C121 C123 1.539(3) .
P2 C21 1.8301(18) .
P2 C221 1.871(2) .
P2 C211 1.883(2) .
C21 C22 1.398(3) .
C21 C26 1.405(3) .
C22 C23 1.391(3) .
C23 C24 1.392(3) .
C24 C25 1.390(3) .
C25 C26 1.405(3) .
C211 C212 1.535(3) .
C211 C213 1.541(3) .
C221 C222 1.530(3) .
C221 C223 1.537(3) .
P3 C31 1.8304(19) .
P3 C321 1.8627(19) .
P3 C311 1.876(2) .
C31 C32 1.400(3) .
C31 C36 1.407(3) .
C32 C33 1.389(3) .
C33 C34 1.394(3) .
C34 C35 1.394(3) .
C35 C36 1.401(3) .
C311 C312 1.533(3) .
C311 C313 1.535(3) .
C321 C322 1.534(3) .
C321 C323 1.541(3) .
B1 C411 1.637(3) .
B1 C431 1.640(3) .
B1 C421 1.642(3) .
B1 C441 1.644(3) .
C411 C412 1.400(3) .
C411 C418 1.415(3) .
C412 C413 1.396(3) .
C413 C415 1.390(3) .
C413 C414 1.501(3) .
C414 F13 1.338(2) .
C414 F12 1.339(3) .
C414 F11 1.346(2) .
C415 C416 1.391(3) .
C416 C418 1.390(3) .
C416 C417 1.503(3) .
C417 F15 1.339(2) .
C417 F14 1.344(2) .
C417 F16 1.345(2) .
C421 C428 1.401(3) .
C421 C422 1.407(3) .
C422 C423 1.389(3) .
C423 C425 1.391(3) .
C423 C424 1.495(3) .
C424 F23 1.339(3) .
C424 F21 1.341(3) .
C424 F22 1.347(3) .
C425 C426 1.388(3) .
C426 C428 1.396(3) .
C426 C427 1.495(3) .
C427 F24 1.325(3) .
C427 F25 1.333(3) .
C427 F26 1.346(3) .
C431 C432 1.402(3) .
C431 C438 1.408(3) .
C432 C433 1.393(3) .
C433 C435 1.389(3) .
C433 C434 1.504(3) .
C434 F33 1.339(3) .
C434 F32 1.344(3) .
C434 F31 1.348(3) .
C435 C436 1.392(3) .
C436 C438 1.393(3) .
C436 C437 1.500(3) .
C437 F34 1.335(2) .
C437 F35 1.336(3) .
C437 F36 1.336(3) .
C441 C448 1.404(3) .
C441 C442 1.408(3) .
C442 C443 1.391(3) .
C443 C445 1.393(3) .
C443 C444 1.502(3) .
C444 F41 1.325(3) .
C444 F43 1.335(3) .
C444 F42 1.343(3) .
C445 C446 1.389(3) .
C446 C448 1.397(3) .
C446 C447 1.496(3) .
C447 F46 1.332(3) .
C447 F44 1.333(3) .
C447 F45 1.341(3) .
C11B C12B 1.346(7) .
C11B C16B 1.354(7) .
C12B C13B 1.357(7) .
C13B C14B 1.357(7) .
C14B C15B 1.391(7) .
C15B C16B 1.373(7) .
C21B C23B 1.385(4) 7_546
C21B C22B 1.386(4) .
C22B C23B 1.388(4) .
C23B C21B 1.385(4) 7_546
C31B C32B 1.3900 .
C31B C36B 1.3900 .
C32B C33B 1.3900 .
C33B C34B 1.3900 .
C34B C35B 1.3900 .
C35B C36B 1.3900 .
